data_4303021
loop_
_publ_author_name
'Geng Bang Jin'
'Eun Sang Choi'
'James A. Ibers'

_publ_contact_author_address
;
        Department of Chemistry
        Northwestern University
        2145 Sheridan Road
        Evanston, IL 60208-3113, USA
;
_publ_contact_author_email ibers@chem.northwestern.edu
_publ_contact_author_fax '+1 847 491 2976'
_publ_contact_author_name 'James A. Ibers'
_publ_contact_author_phone '+1 847 491 5449'
_publ_section_title
;
Reinvestigation of the Uranium(3.5+) Rare-Earth Oxysulfides "(UO)2LnS3"
(Ln = Yb, Y)
;
_journal_name_full 'Inorganic Chemistry'
_journal_page_first 8227
_journal_page_last 8232
_journal_paper_doi 10.1021/ic900860c
_journal_volume 48
_journal_year 2009
_chemical_formula_moiety 'U Y2 O2 S3'
_chemical_formula_sum 'O2 S3 U Y2'
_chemical_formula_weight 544.03
_chemical_name_common 'Uranium Yttrium Oxysulfide'
_chemical_name_systematic
; 
 ? 
;
_space_group_IT_number 139
_symmetry_cell_setting tetragonal
_symmetry_space_group_name_Hall '-I 4 2'
_symmetry_space_group_name_H-M 'I 4/m m m'
_atom_sites_solution_hydrogens geom
_atom_sites_solution_primary direct
_atom_sites_solution_secondary difmap
_audit_creation_method SHELXL-97
_cell_angle_alpha 90.00
_cell_angle_beta 90.00
_cell_angle_gamma 90.00
_cell_formula_units_Z 2
_cell_length_a 3.8077(9)
_cell_length_b 3.8077(9)
_cell_length_c 20.889(5)
_cell_measurement_reflns_used 3629
_cell_measurement_temperature 100(2)
_cell_measurement_theta_max 28.79
_cell_measurement_theta_min 1.95
_cell_volume 302.86(12)
_computing_cell_refinement 'APEX2 v2.0-2 (Bruker, 2005)'
_computing_data_collection 'SMART version 5.054 (Bruker, 2000)'
_computing_data_reduction 'SAINT version 7.23a (Bruker, 2005)'
_computing_molecular_graphics 'CrystalMaker for Windows ver. 2.0.6 (2008)'
_computing_publication_material 'SHELXTL-97 (Sheldrick, 1997)'
_computing_structure_refinement 'SHELXL-97 (Sheldrick, 2008)'
_computing_structure_solution 'SHELXS-97 (Sheldrick, 2008)'
_diffrn_ambient_temperature 100(2)
_diffrn_measured_fraction_theta_full 0.963
_diffrn_measured_fraction_theta_max 0.963
_diffrn_measurement_device_type 'Bruker SMART 1000 CCD'
_diffrn_measurement_method '0.3 wide w/ exposures'
_diffrn_radiation_monochromator graphite
_diffrn_radiation_source 'fine-focus sealed tube'
_diffrn_radiation_type MoK\a
_diffrn_radiation_wavelength 0.71073
_diffrn_reflns_av_R_equivalents 0.0297
_diffrn_reflns_av_sigmaI/netI 0.0140
_diffrn_reflns_limit_h_max 4
_diffrn_reflns_limit_h_min -5
_diffrn_reflns_limit_k_max 4
_diffrn_reflns_limit_k_min -4
_diffrn_reflns_limit_l_max 28
_diffrn_reflns_limit_l_min -27
_diffrn_reflns_number 1803
_diffrn_reflns_theta_full 28.79
_diffrn_reflns_theta_max 28.79
_diffrn_reflns_theta_min 1.95
_exptl_absorpt_coefficient_mu 46.595
_exptl_absorpt_correction_T_max 0.75650
_exptl_absorpt_correction_T_min 0.06452
_exptl_absorpt_correction_type numerical
_exptl_absorpt_process_details 'faces indexed'
_exptl_crystal_colour 'dark red'
_exptl_crystal_density_diffrn 5.966
_exptl_crystal_density_meas ?
_exptl_crystal_density_method .
_exptl_crystal_description 'square plate'
_exptl_crystal_F_000 468
_exptl_crystal_size_max 0.098
_exptl_crystal_size_mid 0.066
_exptl_crystal_size_min 0.006
_refine_diff_density_max 0.742
_refine_diff_density_min -1.784
_refine_diff_density_rms 0.201
_refine_ls_extinction_coef 0.0007(6)
_refine_ls_extinction_expression Fc^*^=kFc[1+0.001xFc^2^\l^3^/sin(2\q)]^-1/4^
_refine_ls_extinction_method SHELXL
_refine_ls_goodness_of_fit_ref 1.896
_refine_ls_hydrogen_treatment mixed
_refine_ls_matrix_type full
_refine_ls_number_parameters 14
_refine_ls_number_reflns 155
_refine_ls_number_restraints 0
_refine_ls_restrained_S_all 1.896
_refine_ls_R_factor_all 0.0166
_refine_ls_R_factor_gt 0.0162
_refine_ls_shift/su_max 0.000
_refine_ls_shift/su_mean 0.000
_refine_ls_structure_factor_coef Fsqd
_refine_ls_weighting_details
; calc 
 [1.00000+0.00000exp(0.00(sin\q/\l)^2^)]/ 
   [\s^2^(Fo^2^)+0.0000+0.0000*P+(0.0200P)^2^+0.0000sin\q/\l] 
 where P = 1.00000Fo^2^ + 0.00000Fc^2^ 
;
_refine_ls_weighting_scheme calc
_refine_ls_wR_factor_gt 0.0507
_refine_ls_wR_factor_ref 0.0508
_reflns_number_gt 152
_reflns_number_total 155
_reflns_threshold_expression >2sigma(I)
_cod_data_source_file ic900860c_si_001_1.cif
_cod_data_source_block Y
_cod_original_cell_volume 302.87(12)
_cod_database_code 4303021

loop_
_symmetry_equiv_pos_as_xyz
'x, y, z'
'-x, -y, z'
'-y, x, z'
'y, -x, z'
'-x, y, -z'
'x, -y, -z'
'y, x, -z'
'-y, -x, -z'
'x+1/2, y+1/2, z+1/2'
'-x+1/2, -y+1/2, z+1/2'
'-y+1/2, x+1/2, z+1/2'
'y+1/2, -x+1/2, z+1/2'
'-x+1/2, y+1/2, -z+1/2'
'x+1/2, -y+1/2, -z+1/2'
'y+1/2, x+1/2, -z+1/2'
'-y+1/2, -x+1/2, -z+1/2'
'-x, -y, -z'
'x, y, -z'
'y, -x, -z'
'-y, x, -z'
'x, -y, z'
'-x, y, z'
'-y, -x, z'
'y, x, z'
'-x+1/2, -y+1/2, -z+1/2'
'x+1/2, y+1/2, -z+1/2'
'y+1/2, -x+1/2, -z+1/2'
'-y+1/2, x+1/2, -z+1/2'
'x+1/2, -y+1/2, z+1/2'
'-x+1/2, y+1/2, z+1/2'
'-y+1/2, -x+1/2, z+1/2'
'y+1/2, x+1/2, z+1/2'

loop_
_atom_site_label
_atom_site_type_symbol
_atom_site_fract_x
_atom_site_fract_y
_atom_site_fract_z
_atom_site_U_iso_or_equiv
_atom_site_adp_type
_atom_site_occupancy
_atom_site_symmetry_multiplicity
_atom_site_calc_flag
_atom_site_refinement_flags
_atom_site_disorder_assembly
_atom_site_disorder_group
U1 U 0.0000 0.0000 0.18908(2) 0.0046(3) Uani 0.50 8 d SP . .
Y1 Y 0.0000 0.0000 0.18908(2) 0.0046(3) Uani 0.50 8 d SP . .
Y2 Y 0.0000 0.0000 0.5000 0.0046(3) Uani 1 16 d S . .
S1 S 0.0000 0.0000 0.37191(11) 0.0060(5) Uani 1 8 d S . .
S2 S 0.0000 0.0000 0.0000 0.0066(7) Uani 1 16 d S . .
O1 O 0.0000 0.5000 0.2500 0.0064(13) Uani 1 8 d S . .

loop_
_atom_site_aniso_label
_atom_site_aniso_U_11
_atom_site_aniso_U_22
_atom_site_aniso_U_33
_atom_site_aniso_U_23
_atom_site_aniso_U_13
_atom_site_aniso_U_12
U1 0.0041(3) 0.0041(3) 0.0054(3) 0.000 0.000 0.000
Y1 0.0041(3) 0.0041(3) 0.0054(3) 0.000 0.000 0.000
Y2 0.0042(5) 0.0042(5) 0.0054(6) 0.000 0.000 0.000
S1 0.0065(7) 0.0065(7) 0.0051(9) 0.000 0.000 0.000
S2 0.0004(10) 0.0004(10) 0.0190(17) 0.000 0.000 0.000
O1 0.006(2) 0.006(2) 0.008(2) 0.000 0.000 0.000

loop_
_atom_type_symbol
_atom_type_description
_atom_type_scat_dispersion_real
_atom_type_scat_dispersion_imag
_atom_type_scat_source
O O 0.0106 0.0060 'International Tables Vol C Tables 4.2.6.8 and 6.1.1.4'
S S 0.1246 0.1234 'International Tables Vol C Tables 4.2.6.8 and 6.1.1.4'
Y Y -2.7962 3.5667 'International Tables Vol C Tables 4.2.6.8 and 6.1.1.4'
U U -9.6767 9.6646 'International Tables Vol C Tables 4.2.6.8 and 6.1.1.4'

loop_
_geom_angle_atom_site_label_1
_geom_angle_atom_site_label_2
_geom_angle_atom_site_label_3
_geom_angle
_geom_angle_site_symmetry_1
_geom_angle_site_symmetry_3
_geom_angle_publ_flag
O1 U1 O1 72.012(13) 25 . ?
O1 U1 O1 112.48(3) 25 25_455 ?
O1 U1 O1 72.012(13) . 25_455 ?
O1 U1 O1 72.012(13) 25 1_545 ?
O1 U1 O1 112.48(3) . 1_545 ?
O1 U1 O1 72.012(13) 25_455 1_545 ?
O1 U1 S1 140.271(18) 25 25_445 ?
O1 U1 S1 140.271(18) . 25_445 ?
O1 U1 S1 72.92(3) 25_455 25_445 ?
O1 U1 S1 72.92(3) 1_545 25_445 ?
O1 U1 S1 72.92(3) 25 25 ?
O1 U1 S1 72.92(3) . 25 ?
O1 U1 S1 140.271(18) 25_455 25 ?
O1 U1 S1 140.271(18) 1_545 25 ?
S1 U1 S1 129.35(9) 25_445 25 ?
O1 U1 S1 140.271(18) 25 25_455 ?
O1 U1 S1 72.92(3) . 25_455 ?
O1 U1 S1 72.92(3) 25_455 25_455 ?
O1 U1 S1 140.271(18) 1_545 25_455 ?
S1 U1 S1 79.46(4) 25_445 25_455 ?
S1 U1 S1 79.46(4) 25 25_455 ?
O1 U1 S1 72.92(3) 25 25_545 ?
O1 U1 S1 140.271(18) . 25_545 ?
O1 U1 S1 140.271(18) 25_455 25_545 ?
O1 U1 S1 72.92(3) 1_545 25_545 ?
S1 U1 S1 79.46(4) 25_445 25_545 ?
S1 U1 S1 79.46(4) 25 25_545 ?
S1 U1 S1 129.35(9) 25_455 25_545 ?
O1 U1 Y1 36.006(7) 25 25 ?
O1 U1 Y1 36.006(7) . 25 ?
O1 U1 Y1 92.60(2) 25_455 25 ?
O1 U1 Y1 92.60(2) 1_545 25 ?
S1 U1 Y1 161.93(5) 25_445 25 ?
S1 U1 Y1 68.71(4) 25 25 ?
S1 U1 Y1 107.09(3) 25_455 25 ?
S1 U1 Y1 107.09(3) 25_545 25 ?
O1 U1 U1 36.006(7) 25 25 ?
O1 U1 U1 36.006(7) . 25 ?
O1 U1 U1 92.60(2) 25_455 25 ?
O1 U1 U1 92.60(2) 1_545 25 ?
S1 U1 U1 161.93(5) 25_445 25 ?
S1 U1 U1 68.71(4) 25 25 ?
S1 U1 U1 107.09(3) 25_455 25 ?
S1 U1 U1 107.09(3) 25_545 25 ?
Y1 U1 U1 0.000(11) 25 25 ?
O1 U1 U1 36.006(7) 25 25_545 ?
O1 U1 U1 92.60(2) . 25_545 ?
O1 U1 U1 92.60(2) 25_455 25_545 ?
O1 U1 U1 36.006(6) 1_545 25_545 ?
S1 U1 U1 107.09(3) 25_445 25_545 ?
S1 U1 U1 107.09(3) 25 25_545 ?
S1 U1 U1 161.93(5) 25_455 25_545 ?
S1 U1 U1 68.71(4) 25_545 25_545 ?
Y1 U1 U1 61.841(16) 25 25_545 ?
U1 U1 U1 61.841(16) 25 25_545 ?
O1 U1 U1 92.60(2) 25 25_455 ?
O1 U1 U1 36.006(7) . 25_455 ?
O1 U1 U1 36.006(6) 25_455 25_455 ?
O1 U1 U1 92.60(2) 1_545 25_455 ?
S1 U1 U1 107.09(3) 25_445 25_455 ?
S1 U1 U1 107.09(3) 25 25_455 ?
S1 U1 U1 68.71(4) 25_455 25_455 ?
S1 U1 U1 161.93(5) 25_545 25_455 ?
Y1 U1 U1 61.841(16) 25 25_455 ?
U1 U1 U1 61.841(16) 25 25_455 ?
U1 U1 U1 93.22(3) 25_545 25_455 ?
S1 Y2 S1 180.0 . 17_556 ?
S1 Y2 S2 90.0 . 9 ?
S1 Y2 S2 90.0 17_556 9 ?
S1 Y2 S2 90.0 . 9_445 ?
S1 Y2 S2 90.0 17_556 9_445 ?
S2 Y2 S2 180.0 9 9_445 ?
S1 Y2 S2 90.0 . 9_455 ?
S1 Y2 S2 90.0 17_556 9_455 ?
S2 Y2 S2 90.0 9 9_455 ?
S2 Y2 S2 90.0 9_445 9_455 ?
S1 Y2 S2 90.0 . 9_545 ?
S1 Y2 S2 90.0 17_556 9_545 ?
S2 Y2 S2 90.0 9 9_545 ?
S2 Y2 S2 90.0 9_445 9_545 ?
S2 Y2 S2 180.0 9_455 9_545 ?
S1 Y2 Y2 90.0 . 1_455 ?
S1 Y2 Y2 90.0 17_556 1_455 ?
S2 Y2 Y2 135.0 9 1_455 ?
S2 Y2 Y2 45.0 9_445 1_455 ?
S2 Y2 Y2 45.0 9_455 1_455 ?
S2 Y2 Y2 135.0 9_545 1_455 ?
S1 Y2 Y2 90.0 . 1_655 ?
S1 Y2 Y2 90.0 17_556 1_655 ?
S2 Y2 Y2 45.0 9 1_655 ?
S2 Y2 Y2 135.0 9_445 1_655 ?
S2 Y2 Y2 135.0 9_455 1_655 ?
S2 Y2 Y2 45.0 9_545 1_655 ?
Y2 Y2 Y2 180.0 1_455 1_655 ?
S1 Y2 Y2 90.0 . 1_545 ?
S1 Y2 Y2 90.0 17_556 1_545 ?
S2 Y2 Y2 135.0 9 1_545 ?
S2 Y2 Y2 45.0 9_445 1_545 ?
S2 Y2 Y2 135.0 9_455 1_545 ?
S2 Y2 Y2 45.0 9_545 1_545 ?
Y2 Y2 Y2 90.0 1_455 1_545 ?
Y2 Y2 Y2 90.0 1_655 1_545 ?
S1 Y2 Y2 90.0 . 1_565 ?
S1 Y2 Y2 90.0 17_556 1_565 ?
S2 Y2 Y2 45.0 9 1_565 ?
S2 Y2 Y2 135.0 9_445 1_565 ?
S2 Y2 Y2 45.0 9_455 1_565 ?
S2 Y2 Y2 135.0 9_545 1_565 ?
Y2 Y2 Y2 90.0 1_455 1_565 ?
Y2 Y2 Y2 90.0 1_655 1_565 ?
Y2 Y2 Y2 180.0 1_545 1_565 ?
Y2 S1 Y1 115.32(4) . 25_445 ?
Y2 S1 U1 115.32(4) . 25_445 ?
Y1 S1 U1 0.000(17) 25_445 25_445 ?
Y2 S1 Y1 115.32(5) . 25 ?
Y1 S1 Y1 129.36(9) 25_445 25 ?
U1 S1 Y1 129.36(9) 25_445 25 ?
Y2 S1 U1 115.32(5) . 25 ?
Y1 S1 U1 129.36(9) 25_445 25 ?
U1 S1 U1 129.36(9) 25_445 25 ?
Y1 S1 U1 0.000(17) 25 25 ?
Y2 S1 U1 115.32(4) . 25_455 ?
Y1 S1 U1 79.46(4) 25_445 25_455 ?
U1 S1 U1 79.46(4) 25_445 25_455 ?
Y1 S1 U1 79.46(4) 25 25_455 ?
U1 S1 U1 79.46(4) 25 25_455 ?
Y2 S1 U1 115.32(4) . 25_545 ?
Y1 S1 U1 79.46(4) 25_445 25_545 ?
U1 S1 U1 79.46(4) 25_445 25_545 ?
Y1 S1 U1 79.46(4) 25 25_545 ?
U1 S1 U1 79.46(4) 25 25_545 ?
U1 S1 U1 129.36(9) 25_455 25_545 ?
Y2 S1 Y1 115.32(4) . 25_545 ?
Y1 S1 Y1 79.46(4) 25_445 25_545 ?
U1 S1 Y1 79.46(4) 25_445 25_545 ?
Y1 S1 Y1 79.46(4) 25 25_545 ?
U1 S1 Y1 79.46(4) 25 25_545 ?
U1 S1 Y1 129.36(9) 25_455 25_545 ?
U1 S1 Y1 0.000(17) 25_545 25_545 ?
Y2 S1 Y1 115.32(4) . 25_455 ?
Y1 S1 Y1 79.46(4) 25_445 25_455 ?
U1 S1 Y1 79.46(4) 25_445 25_455 ?
Y1 S1 Y1 79.46(4) 25 25_455 ?
U1 S1 Y1 79.46(4) 25 25_455 ?
U1 S1 Y1 0.000(17) 25_455 25_455 ?
U1 S1 Y1 129.36(9) 25_545 25_455 ?
Y1 S1 Y1 129.36(9) 25_545 25_455 ?
Y2 S2 Y2 180.0 9_554 9_444 ?
Y2 S2 Y2 90.0 9_554 9_544 ?
Y2 S2 Y2 90.0 9_444 9_544 ?
Y2 S2 Y2 90.0 9_554 9_454 ?
Y2 S2 Y2 90.0 9_444 9_454 ?
Y2 S2 Y2 180.0 9_544 9_454 ?
U1 O1 Y1 107.989(13) . 25 ?
U1 O1 U1 107.989(13) . 25 ?
Y1 O1 U1 0.00(2) 25 25 ?
U1 O1 U1 112.48(3) . 1_565 ?
Y1 O1 U1 107.990(13) 25 1_565 ?
U1 O1 U1 107.990(13) 25 1_565 ?
U1 O1 U1 107.989(13) . 25_455 ?
Y1 O1 U1 112.48(3) 25 25_455 ?
U1 O1 U1 112.48(3) 25 25_455 ?
U1 O1 U1 107.990(13) 1_565 25_455 ?
U1 O1 Y1 112.48(3) . 1_565 ?
Y1 O1 Y1 107.990(13) 25 1_565 ?
U1 O1 Y1 107.990(13) 25 1_565 ?
U1 O1 Y1 0.00(2) 1_565 1_565 ?
U1 O1 Y1 107.990(13) 25_455 1_565 ?
U1 O1 Y1 107.989(13) . 25_455 ?
Y1 O1 Y1 112.48(3) 25 25_455 ?
U1 O1 Y1 112.48(3) 25 25_455 ?
U1 O1 Y1 107.990(13) 1_565 25_455 ?
U1 O1 Y1 0.00(2) 25_455 25_455 ?
Y1 O1 Y1 107.990(13) 1_565 25_455 ?

loop_
_geom_bond_atom_site_label_1
_geom_bond_atom_site_label_2
_geom_bond_distance
_geom_bond_site_symmetry_2
_geom_bond_publ_flag
U1 O1 2.2900(5) 25 ?
U1 O1 2.2900(5) . ?
U1 O1 2.2900(5) 25_455 ?
U1 O1 2.2900(5) 1_545 ?
U1 S1 2.9787(12) 25_445 ?
U1 S1 2.9787(12) 25 ?
U1 S1 2.9787(12) 25_455 ?
U1 S1 2.9787(12) 25_545 ?
U1 Y1 3.7051(9) 25 ?
U1 U1 3.7051(9) 25 ?
U1 U1 3.7051(9) 25_545 ?
U1 U1 3.7051(9) 25_455 ?
Y2 S1 2.676(2) . ?
Y2 S1 2.676(2) 17_556 ?
Y2 S2 2.6925(6) 9 ?
Y2 S2 2.6925(6) 9_445 ?
Y2 S2 2.6925(6) 9_455 ?
Y2 S2 2.6925(6) 9_545 ?
Y2 Y2 3.8077(9) 1_455 ?
Y2 Y2 3.8077(9) 1_655 ?
Y2 Y2 3.8077(9) 1_545 ?
Y2 Y2 3.8077(9) 1_565 ?
S1 Y1 2.9786(12) 25_445 ?
S1 U1 2.9786(12) 25_445 ?
S1 Y1 2.9786(12) 25 ?
S1 U1 2.9786(12) 25 ?
S1 U1 2.9786(12) 25_455 ?
S1 U1 2.9786(12) 25_545 ?
S1 Y1 2.9786(12) 25_545 ?
S1 Y1 2.9786(12) 25_455 ?
S2 Y2 2.6925(6) 9_554 ?
S2 Y2 2.6925(6) 9_444 ?
S2 Y2 2.6925(6) 9_544 ?
S2 Y2 2.6925(6) 9_454 ?
O1 Y1 2.2901(5) 25 ?
O1 U1 2.2901(5) 25 ?
O1 U1 2.2901(5) 1_565 ?
O1 U1 2.2901(5) 25_455 ?
O1 Y1 2.2901(5) 1_565 ?
O1 Y1 2.2901(5) 25_455 ?
